data_7057035
loop_
_publ_author_name
'Ma, Yujie'
'Xu, Guanhong'
'Wei, Fangdi'
'Cen, Yao'
'Song, Yueyue'
'Shi, Menglan'
'Xu, Xiaoman'
'Sohail, Muhammad'
'Hu, Qin'

_publ_section_title
;
 Fluorescent zinc(ii)-based metal--organic frameworks for nitroaromatics
 sensing
;
_journal_issue 7
_journal_name_full 'New Journal of Chemistry'
_journal_page_first 5162
_journal_paper_doi 10.1039/C7NJ04966H
_journal_volume 42
_journal_year 2018
_chemical_formula_sum 'C24 H32 O20 Zn4'
_chemical_formula_weight 901.97
_chemical_properties_physical ', Air-sensitive,Moisture-sensitive,Hygroscopic,Heat-sensitive,Oxygen-sensitive'
_space_group_crystal_system cubic
_space_group_IT_number 198
_space_group_name_Hall 'P 2ac 2ab 3'
_space_group_name_H-M_alt 'P 21 3'
_symmetry_space_group_name_Hall 'P 2ac 2ab 3'
_symmetry_space_group_name_H-M 'P 21 3'
_atom_sites_solution_hydrogens mixed
_audit_creation_method SHELXL-2014/7
_audit_update_record
;
2017-05-13 deposited with the CCDC.
2018-02-15 downloaded from the CCDC.
;
_cell_angle_alpha 90
_cell_angle_beta 90
_cell_angle_gamma 90
_cell_formula_units_Z 2
_cell_length_a 14.325(6)
_cell_length_b 14.325(6)
_cell_length_c 14.325(6)
_cell_measurement_reflns_used 2839
_cell_measurement_temperature 296(2)
_cell_measurement_theta_max 24.80
_cell_measurement_theta_min 2.84
_cell_volume 2940(2)
_computing_cell_refinement 'Bruker SAINT'
_computing_data_collection 'Bruker APEX2'
_computing_data_reduction 'Bruker SAINT'
_computing_molecular_graphics 'Bruker SHELXTL'
_computing_publication_material 'Bruker SHELXTL'
_computing_structure_refinement 'SHELXL-2014/7 (Sheldrick, 2014)'
_computing_structure_solution 'SHELXS-97 (Sheldrick 2008)'
_diffrn_ambient_temperature 296(2)
_diffrn_measured_fraction_theta_full 0.984
_diffrn_measured_fraction_theta_max 0.988
_diffrn_measurement_device_type 'Bruker APEX-II CCD'
_diffrn_measurement_method '\f and \w scans'
_diffrn_radiation_type MoK\a
_diffrn_radiation_wavelength 0.71073
_diffrn_reflns_av_R_equivalents 0.0473
_diffrn_reflns_av_unetI/netI 0.0570
_diffrn_reflns_Laue_measured_fraction_full 0.984
_diffrn_reflns_Laue_measured_fraction_max 0.988
_diffrn_reflns_limit_h_max 17
_diffrn_reflns_limit_h_min -10
_diffrn_reflns_limit_k_max 19
_diffrn_reflns_limit_k_min -7
_diffrn_reflns_limit_l_max 5
_diffrn_reflns_limit_l_min -19
_diffrn_reflns_number 6616
_diffrn_reflns_point_group_measured_fraction_full 0.988
_diffrn_reflns_point_group_measured_fraction_max 0.991
_diffrn_reflns_theta_full 25.242
_diffrn_reflns_theta_max 28.332
_diffrn_reflns_theta_min 2.844
_diffrn_standards_number 0
_exptl_absorpt_coefficient_mu 1.659
_exptl_absorpt_correction_T_max 0.85
_exptl_absorpt_correction_T_min 0.81
_exptl_absorpt_correction_type multi-scan
_exptl_absorpt_process_details sadabs
_exptl_crystal_colour yellow
_exptl_crystal_density_diffrn 1.019
_exptl_crystal_description block
_exptl_crystal_F_000 912
_exptl_crystal_preparation ', Luminescent'
_exptl_crystal_size_max 0.210
_exptl_crystal_size_mid 0.180
_exptl_crystal_size_min 0.150
_refine_diff_density_max 0.808
_refine_diff_density_min -0.541
_refine_diff_density_rms 0.101
_refine_ls_abs_structure_details
;
 Refined as an inversion twin.
;
_refine_ls_abs_structure_Flack 0.18(6)
_refine_ls_extinction_method none
_refine_ls_goodness_of_fit_ref 1.057
_refine_ls_hydrogen_treatment constr
_refine_ls_matrix_type full
_refine_ls_number_parameters 75
_refine_ls_number_reflns 2420
_refine_ls_number_restraints 20
_refine_ls_restrained_S_all 1.069
_refine_ls_R_factor_all 0.0886
_refine_ls_R_factor_gt 0.0714
_refine_ls_shift/su_max 0.012
_refine_ls_shift/su_mean 0.001
_refine_ls_structure_factor_coef Fsqd
_refine_ls_weighting_details 'w=1/[\s^2^(Fo^2^)+(0.1511P)^2^+0.6206P] where P=(Fo^2^+2Fc^2^)/3'
_refine_ls_weighting_scheme calc
_refine_ls_wR_factor_gt 0.2022
_refine_ls_wR_factor_ref 0.2235
_reflns_Friedel_coverage 0.803
_reflns_Friedel_fraction_full 0.994
_reflns_Friedel_fraction_max 0.995
_reflns_number_gt 1852
_reflns_number_total 2420
_reflns_threshold_expression 'I > 2\s(I)'
_cod_data_source_file c7nj04966h2.cif
_cod_data_source_block 20170308wp_0m_sq
_cod_depositor_comments 'Adding full bibliography for 7057035.cif.'
_cod_original_cell_volume 2940(4)
_cod_database_code 7057035
_shelx_shelxl_version_number 2014/7
_shelx_space_group_comment
;
The symmetry employed for this shelxl refinement is uniquely defined
by the following loop, which should always be used as a source of
symmetry information in preference to the above space-group names.
They are only intended as comments.
;
_shelx_estimated_absorpt_t_min 0.722
_shelx_estimated_absorpt_t_max 0.789

loop_
_space_group_symop_operation_xyz
'x, y, z'
'-x+1/2, -y, z+1/2'
'-x, y+1/2, -z+1/2'
'x+1/2, -y+1/2, -z'
'z, x, y'
'z+1/2, -x+1/2, -y'
'-z+1/2, -x, y+1/2'
'-z, x+1/2, -y+1/2'
'y, z, x'
'-y, z+1/2, -x+1/2'
'y+1/2, -z+1/2, -x'
'-y+1/2, -z, x+1/2'

loop_
_atom_site_label
_atom_site_type_symbol
_atom_site_fract_x
_atom_site_fract_y
_atom_site_fract_z
_atom_site_U_iso_or_equiv
_atom_site_adp_type
_atom_site_occupancy
_atom_site_site_symmetry_order
_atom_site_calc_flag
_atom_site_refinement_flags_posn
_atom_site_refinement_flags_adp
_atom_site_refinement_flags_occupancy
Zn1 Zn 0.27838(6) 0.77838(6) 0.72162(6) 0.0546(5) Uani 1 3 d S T P
Zn2 Zn 0.42535(6) 0.92535(6) 0.57465(6) 0.0711(6) Uani 1 3 d S T P
O1 O 0.4236(5) 0.7806(4) 0.5660(4) 0.0735(16) Uani 1 1 d . . .
O2 O 0.3841(4) 0.6984(4) 0.6940(4) 0.0674(15) Uani 1 1 d . . .
O3 O 0.4123(12) 0.9345(10) 0.4321(9) 0.161(5) Uani 1 1 d D U .
H3A H 0.3868 0.8796 0.4086 0.193 Uiso 1 1 calc R U .
O4 O 0.1985(5) 0.6985(5) 0.8015(5) 0.094(4) Uani 1 3 d S T P
H4A H 0.2152 0.6427 0.8144 0.113 Uiso 0.3333 1 d R U P
C1 C 0.4365(5) 0.7166(6) 0.6218(5) 0.0562(15) Uani 1 1 d . . .
C2 C 0.5146(6) 0.6494(6) 0.6047(5) 0.0561(16) Uani 1 1 d . . .
C3 C 0.5740(5) 0.6645(5) 0.5300(5) 0.0533(15) Uani 1 1 d . . .
H3 H 0.5636 0.7145 0.4900 0.064 Uiso 1 1 calc R U .
C4 C 0.4304(17) 1.000(2) 0.356(2) 0.208(9) Uani 1 1 d D U .
H4B H 0.3911 1.0538 0.3629 0.312 Uiso 1 1 calc R U .
H4C H 0.4172 0.9702 0.2973 0.312 Uiso 1 1 calc R U .
H4D H 0.4946 1.0188 0.3574 0.312 Uiso 1 1 calc R U .

loop_
_atom_site_aniso_label
_atom_site_aniso_U_11
_atom_site_aniso_U_22
_atom_site_aniso_U_33
_atom_site_aniso_U_23
_atom_site_aniso_U_13
_atom_site_aniso_U_12
Zn1 0.0546(5) 0.0546(5) 0.0546(5) 0.0034(3) 0.0034(3) -0.0034(3)
Zn2 0.0711(6) 0.0711(6) 0.0711(6) 0.0130(4) 0.0130(4) -0.0130(4)
O1 0.092(4) 0.062(3) 0.066(3) 0.000(3) 0.001(3) 0.019(3)
O2 0.067(3) 0.070(3) 0.066(3) -0.003(3) 0.005(3) 0.012(3)
O3 0.171(9) 0.170(9) 0.141(8) 0.028(7) 0.013(8) 0.033(8)
O4 0.094(4) 0.094(4) 0.094(4) 0.019(4) 0.019(4) -0.019(4)
C1 0.049(3) 0.066(4) 0.054(3) -0.002(3) -0.004(3) 0.003(3)
C2 0.056(4) 0.062(4) 0.050(3) -0.009(3) 0.000(3) -0.003(3)
C3 0.065(4) 0.051(3) 0.044(3) 0.003(3) -0.005(3) 0.003(3)
C4 0.183(16) 0.226(17) 0.215(16) 0.044(13) 0.042(16) 0.000(16)

loop_
_atom_type_symbol
_atom_type_description
_atom_type_scat_dispersion_real
_atom_type_scat_dispersion_imag
_atom_type_scat_source
C C 0.0033 0.0016 'International Tables Vol C Tables 4.2.6.8 and 6.1.1.4'
H H 0.0000 0.0000 'International Tables Vol C Tables 4.2.6.8 and 6.1.1.4'
N N 0.0061 0.0033 'International Tables Vol C Tables 4.2.6.8 and 6.1.1.4'
O O 0.0106 0.0060 'International Tables Vol C Tables 4.2.6.8 and 6.1.1.4'
Zn Zn 0.2839 1.4301 'International Tables Vol C Tables 4.2.6.8 and 6.1.1.4'

loop_
_geom_angle_atom_site_label_1
_geom_angle_atom_site_label_2
_geom_angle_atom_site_label_3
_geom_angle
_geom_angle_site_symmetry_1
_geom_angle_site_symmetry_3
O2 Zn1 O2 114.97(14) 8_656 11_466
O2 Zn1 O2 114.96(14) 8_656 .
O2 Zn1 O2 114.97(14) 11_466 .
O2 Zn1 O4 103.17(19) 8_656 .
O2 Zn1 O4 103.17(19) 11_466 .
O2 Zn1 O4 103.18(19) . .
O3 Zn2 O3 91.9(7) . 11_466
O3 Zn2 O3 91.9(7) . 8_656
O3 Zn2 O3 91.9(7) 11_466 8_656
O3 Zn2 O1 90.2(5) . .
O3 Zn2 O1 176.5(4) 11_466 .
O3 Zn2 O1 85.3(5) 8_656 .
O3 Zn2 O1 85.3(5) . 11_466
O3 Zn2 O1 90.2(5) 11_466 11_466
O3 Zn2 O1 176.5(4) 8_656 11_466
O1 Zn2 O1 92.7(3) . 11_466
O3 Zn2 O1 176.5(4) . 8_656
O3 Zn2 O1 85.3(5) 11_466 8_656
O3 Zn2 O1 90.2(5) 8_656 8_656
O1 Zn2 O1 92.8(3) . 8_656
O1 Zn2 O1 92.7(3) 11_466 8_656
C1 O1 Zn2 134.7(5) . .
C1 O2 Zn1 119.6(5) . .
C4 O3 Zn2 140.1(18) . .
C4 O3 H3A 110.0 . .
Zn2 O3 H3A 110.0 . .
Zn1 O4 H4A 120.2 . .
O1 C1 O2 125.3(7) . .
O1 C1 C2 119.0(7) . .
O2 C1 C2 115.6(7) . .
C3 C2 C3 119.8(8) . 5
C3 C2 C1 119.1(7) . .
C3 C2 C1 121.0(7) 5 .
C2 C3 C2 120.2(8) . 9
C2 C3 H3 119.9 . .
C2 C3 H3 119.9 9 .
O3 C4 H4B 109.5 . .
O3 C4 H4C 109.5 . .
H4B C4 H4C 109.5 . .
O3 C4 H4D 109.5 . .
H4B C4 H4D 109.5 . .
H4C C4 H4D 109.5 . .

loop_
_geom_bond_atom_site_label_1
_geom_bond_atom_site_label_2
_geom_bond_distance
_geom_bond_site_symmetry_2
Zn1 O2 1.940(6) 8_656
Zn1 O2 1.940(6) 11_466
Zn1 O2 1.940(6) .
Zn1 O4 1.983(13) .
Zn2 O3 2.055(13) .
Zn2 O3 2.055(13) 11_466
Zn2 O3 2.055(13) 8_656
Zn2 O1 2.078(6) .
Zn2 O1 2.078(6) 11_466
Zn2 O1 2.078(6) 8_656
O1 C1 1.231(10) .
O2 C1 1.303(9) .
O3 C4 1.46(2) .
O3 H3A 0.9300 .
O4 H4A 0.8543 .
C1 C2 1.496(11) .
C2 C3 1.384(11) .
C2 C3 1.396(11) 5
C3 C2 1.396(11) 9
C3 H3 0.9300 .
C4 H4B 0.9600 .
C4 H4C 0.9600 .
C4 H4D 0.9600 .
